data_4035677
loop_
_publ_author_name
'Kang, Houng'
'Herling, Madison R.'
'Niederer, Kyle A.'
'Lee, Young Eun'
'Vasu Govardhana Reddy, Peddiahgari'
'Dey, Sangeeta'
'Allen, Scott E.'
'Sung, Paul'
'Hewitt, Kirsten'
'Torruellas, Carilyn'
'Kim, Gina J.'
'Kozlowski, Marisa C.'

_publ_section_title
;
 Enantioselective Vanadium-Catalyzed Oxidative Coupling: Development and
 Mechanistic Insights.
;
_journal_issue 23
_journal_name_full 'The Journal of organic chemistry'
_journal_page_first 14362
_journal_page_last 14384
_journal_paper_doi 10.1021/acs.joc.8b02083
_journal_volume 83
_journal_year 2018
_chemical_absolute_configuration ad
_chemical_formula_sum 'C18 H22 O2'
_chemical_formula_weight 270.36
_space_group_IT_number 18
_space_group_name_Hall 'P 2 2ab'
_space_group_name_H-M_alt 'P 21 21 2'
_symmetry_cell_setting orthorhombic
_symmetry_Int_Tables_number 18
_symmetry_space_group_name_H-M 'P 21 21 2'
_atom_sites_solution_hydrogens geom
_atom_sites_solution_primary direct
_audit_creation_method SHELXL-97
_cell_angle_alpha 90.00
_cell_angle_beta 90.00
_cell_angle_gamma 90.00
_cell_formula_units_Z 8
_cell_length_a 16.2248(16)
_cell_length_b 21.607(2)
_cell_length_c 8.7927(8)
_cell_measurement_reflns_used 9921
_cell_measurement_temperature 143(1)
_cell_measurement_theta_max 64.39
_cell_measurement_theta_min 3.41
_cell_volume 3082.5(5)
_computing_data_collection 'Bruker APEX2'
_computing_data_reduction 'Bruker SAINT'
_computing_structure_refinement 'SHELXL-97 (Sheldrick, 2008)'
_computing_structure_solution 'SHELXS-97 (Sheldrick, 2008)'
_diffrn_ambient_temperature 143(1)
_diffrn_measured_fraction_theta_full 0.979
_diffrn_measured_fraction_theta_max 0.979
_diffrn_measurement_device 'CCD Area Detector'
_diffrn_measurement_device_type 'Bruker APEXII'
_diffrn_measurement_method 'phi and omega scans'
_diffrn_radiation_monochromator graphite
_diffrn_radiation_source 'sealed tube'
_diffrn_radiation_type CuK\a
_diffrn_radiation_wavelength 1.54178
_diffrn_reflns_av_R_equivalents 0.0244
_diffrn_reflns_av_sigmaI/netI 0.0198
_diffrn_reflns_limit_h_max 18
_diffrn_reflns_limit_h_min -16
_diffrn_reflns_limit_k_max 25
_diffrn_reflns_limit_k_min -24
_diffrn_reflns_limit_l_max 10
_diffrn_reflns_limit_l_min -9
_diffrn_reflns_number 17988
_diffrn_reflns_theta_full 64.74
_diffrn_reflns_theta_max 64.74
_diffrn_reflns_theta_min 3.41
_exptl_absorpt_coefficient_mu 0.582
_exptl_absorpt_correction_T_max 0.7525
_exptl_absorpt_correction_T_min 0.6793
_exptl_absorpt_correction_type multi-scan
_exptl_absorpt_process_details '(SADABS; Sheldrick, 2007)'
_exptl_crystal_density_diffrn 1.165
_exptl_crystal_density_method 'not measured'
_exptl_crystal_description plate
_exptl_crystal_F_000 1168
_exptl_crystal_size_max 0.38
_exptl_crystal_size_mid 0.32
_exptl_crystal_size_min 0.07
_refine_diff_density_max 0.166
_refine_diff_density_min -0.133
_refine_diff_density_rms 0.034
_refine_ls_abs_structure_details 'Flack H D (1983), Acta Cryst. A39, 876-881'
_refine_ls_abs_structure_Flack 0.09(15)
_refine_ls_extinction_method none
_refine_ls_goodness_of_fit_ref 1.027
_refine_ls_hydrogen_treatment constr
_refine_ls_matrix_type full
_refine_ls_number_parameters 378
_refine_ls_number_reflns 5084
_refine_ls_number_restraints 0
_refine_ls_restrained_S_all 1.027
_refine_ls_R_factor_all 0.0310
_refine_ls_R_factor_gt 0.0301
_refine_ls_shift/su_max 0.001
_refine_ls_shift/su_mean 0.000
_refine_ls_structure_factor_coef Fsqd
_refine_ls_weighting_details 'calc w=1/[\s^2^(Fo^2^)+(0.0550P)^2^+0.3428P] where P=(Fo^2^+2Fc^2^)/3'
_refine_ls_weighting_scheme calc
_refine_ls_wR_factor_gt 0.0829
_refine_ls_wR_factor_ref 0.0838
_reflns_number_gt 4936
_reflns_number_total 5084
_reflns_threshold_expression >2sigma(I)
_cod_data_source_file jo8b02083_si_002.cif
_cod_data_source_block shelxl
_cod_depositor_comments
;
The following automatic conversions were performed:

data name '_atom_site_symetry_multiplicity' was replaced with
'_atom_site_symmetry_multiplicity' as specified in the replacement
file
'/home/data/users/saulius/crontab/automatic-downloads/current/ACS/lib/lists/replacement-tags.lst'.

Automatic conversion script
Id: cif_correct_tags 6909 2019-04-08 15:41:33Z antanas 
;
_cod_original_sg_symbol_H-M 'P 21 21 2 '
_cod_database_code 4035677

loop_
_symmetry_equiv_pos_as_xyz
'x, y, z'
'x+1/2, -y+1/2, -z'
'-x+1/2, y+1/2, -z'
'-x, -y, z'

loop_
_atom_site_label
_atom_site_type_symbol
_atom_site_fract_x
_atom_site_fract_y
_atom_site_fract_z
_atom_site_U_iso_or_equiv
_atom_site_adp_type
_atom_site_occupancy
_atom_site_symmetry_multiplicity
_atom_site_calc_flag
_atom_site_refinement_flags
C1 C 0.36300(8) 0.21134(6) 0.71112(16) 0.0321(3) Uani 1 1 d .
C2 C 0.30129(8) 0.23557(7) 0.80394(16) 0.0337(3) Uani 1 1 d .
C3 C 0.26496(9) 0.19610(7) 0.91091(16) 0.0366(3) Uani 1 1 d .
C4 C 0.29254(9) 0.13533(7) 0.92284(17) 0.0407(3) Uani 1 1 d .
H4 H 0.2689 0.1098 0.9960 0.054 Uiso 1 1 calc R
C5 C 0.35392(10) 0.11117(7) 0.83009(18) 0.0411(3) Uani 1 1 d .
C6 C 0.38928(9) 0.14969(6) 0.71935(17) 0.0360(3) Uani 1 1 d .
C7 C 0.45184(9) 0.12642(6) 0.60825(19) 0.0388(3) Uani 1 1 d .
C8 C 0.53451(10) 0.12072(7) 0.6509(2) 0.0459(4) Uani 1 1 d .
C9 C 0.59492(10) 0.09778(7) 0.5525(2) 0.0518(5) Uani 1 1 d .
C10 C 0.57110(10) 0.08026(7) 0.4069(2) 0.0525(5) Uani 1 1 d .
C11 C 0.48925(10) 0.08628(7) 0.3635(2) 0.0490(4) Uani 1 1 d .
H11 H 0.4741 0.0743 0.2658 0.065 Uiso 1 1 calc R
C12 C 0.42923(9) 0.10949(7) 0.4600(2) 0.0412(3) Uani 1 1 d .
C13 C 0.27604(9) 0.30200(7) 0.78587(18) 0.0408(3) Uani 1 1 d .
H13a H 0.2225 0.3080 0.8298 0.061 Uiso 1 1 calc R
H13b H 0.2743 0.3123 0.6797 0.061 Uiso 1 1 calc R
H13c H 0.3152 0.3282 0.8365 0.061 Uiso 1 1 calc R
C14 C 0.19677(10) 0.21831(9) 1.01299(19) 0.0482(4) Uani 1 1 d .
H14a H 0.1489 0.2274 0.9530 0.072 Uiso 1 1 calc R
H14b H 0.2142 0.2550 1.0655 0.072 Uiso 1 1 calc R
H14c H 0.1837 0.1867 1.0857 0.072 Uiso 1 1 calc R
C15 C 0.38201(13) 0.04510(8) 0.8459(3) 0.0618(5) Uani 1 1 d .
H15a H 0.4362 0.0442 0.8897 0.093 Uiso 1 1 calc R
H15b H 0.3833 0.0259 0.7475 0.093 Uiso 1 1 calc R
H15c H 0.3445 0.0231 0.9106 0.093 Uiso 1 1 calc R
C16 C 0.68312(11) 0.09294(10) 0.6073(3) 0.0740(7) Uani 1 1 d .
H16a H 0.7032 0.0518 0.5896 0.111 Uiso 1 1 calc R
H16b H 0.6854 0.1019 0.7141 0.111 Uiso 1 1 calc R
H16c H 0.7167 0.1220 0.5529 0.111 Uiso 1 1 calc R
C17 C 0.63310(12) 0.05594(9) 0.2939(3) 0.0757(7) Uani 1 1 d .
H17a H 0.6756 0.0862 0.2788 0.114 Uiso 1 1 calc R
H17b H 0.6061 0.0478 0.1988 0.114 Uiso 1 1 calc R
H17c H 0.6570 0.0184 0.3321 0.114 Uiso 1 1 calc R
C18 C 0.34176(10) 0.11682(9) 0.4064(2) 0.0521(4) Uani 1 1 d .
H18a H 0.3369 0.1014 0.3044 0.078 Uiso 1 1 calc R
H18b H 0.3269 0.1598 0.4086 0.078 Uiso 1 1 calc R
H18c H 0.3056 0.0939 0.4721 0.078 Uiso 1 1 calc R
O1 O 0.39804(6) 0.25141(4) 0.60855(12) 0.0380(2) Uani 1 1 d .
H1 H 0.4289 0.2322 0.5517 0.057 Uiso 1 1 calc R
O2 O 0.55903(7) 0.13781(7) 0.79466(16) 0.0621(3) Uani 1 1 d .
H2 H 0.5186 0.1481 0.8446 0.093 Uiso 1 1 calc R
C1' C 0.54367(8) 0.38286(6) 0.75044(15) 0.0292(3) Uani 1 1 d .
C2' C 0.57276(8) 0.42279(6) 0.86420(15) 0.0315(3) Uani 1 1 d .
C3' C 0.62295(8) 0.47214(6) 0.82088(16) 0.0321(3) Uani 1 1 d .
C4' C 0.64288(8) 0.48040(6) 0.66863(16) 0.0329(3) Uani 1 1 d .
H4' H 0.6752 0.5141 0.6409 0.044 Uiso 1 1 calc R
C5' C 0.61606(8) 0.43989(6) 0.55638(15) 0.0300(3) Uani 1 1 d .
C6' C 0.56544(8) 0.39023(6) 0.59784(15) 0.0282(3) Uani 1 1 d .
C7' C 0.53754(8) 0.34397(6) 0.48230(14) 0.0280(3) Uani 1 1 d .
C8' C 0.46740(8) 0.35660(6) 0.39495(15) 0.0311(3) Uani 1 1 d .
C9' C 0.43989(8) 0.31695(7) 0.27992(15) 0.0340(3) Uani 1 1 d .
C10' C 0.48490(9) 0.26308(6) 0.25324(16) 0.0351(3) Uani 1 1 d .
C11' C 0.55279(9) 0.24917(7) 0.34333(16) 0.0350(3) Uani 1 1 d .
H11' H 0.5809 0.2123 0.3265 0.047 Uiso 1 1 calc R
C12' C 0.58016(8) 0.28874(6) 0.45823(15) 0.0307(3) Uani 1 1 d .
C13' C 0.55145(10) 0.41055(8) 1.02775(17) 0.0426(3) Uani 1 1 d .
H13a' H 0.5099 0.3790 1.0331 0.064 Uiso 1 1 calc R
H13b' H 0.5311 0.4479 1.0736 0.064 Uiso 1 1 calc R
H13c' H 0.5998 0.3970 1.0811 0.064 Uiso 1 1 calc R
C14' C 0.65612(10) 0.51676(7) 0.93731(19) 0.0439(4) Uani 1 1 d .
H14a' H 0.6995 0.5409 0.8928 0.066 Uiso 1 1 calc R
H14b' H 0.6773 0.4941 1.0227 0.066 Uiso 1 1 calc R
H14c' H 0.6127 0.5437 0.9706 0.066 Uiso 1 1 calc R
C15' C 0.64169(10) 0.44838(7) 0.39328(16) 0.0393(3) Uani 1 1 d .
H15a' H 0.6800 0.4821 0.3862 0.059 Uiso 1 1 calc R
H15b' H 0.5940 0.4573 0.3324 0.059 Uiso 1 1 calc R
H15c' H 0.6674 0.4112 0.3572 0.059 Uiso 1 1 calc R
C16' C 0.36403(10) 0.33251(8) 0.1903(2) 0.0486(4) Uani 1 1 d .
H16a' H 0.3189 0.3076 0.2251 0.073 Uiso 1 1 calc R
H16b' H 0.3738 0.3245 0.0844 0.073 Uiso 1 1 calc R
H16c' H 0.3509 0.3755 0.2040 0.073 Uiso 1 1 calc R
C17' C 0.46213(12) 0.22029(8) 0.12396(19) 0.0502(4) Uani 1 1 d .
H17a' H 0.4071 0.2051 0.1390 0.075 Uiso 1 1 calc R
H17b' H 0.4999 0.1861 0.1212 0.075 Uiso 1 1 calc R
H17c' H 0.4649 0.2425 0.0295 0.075 Uiso 1 1 calc R
C18' C 0.65357(10) 0.27195(7) 0.55278(19) 0.0430(4) Uani 1 1 d .
H18a' H 0.6355 0.2540 0.6469 0.065 Uiso 1 1 calc R
H18b' H 0.6854 0.3085 0.5734 0.065 Uiso 1 1 calc R
H18Fc' H 0.6869 0.2426 0.4987 0.065 Uiso 1 1 calc R
O1' O 0.49379(6) 0.33536(5) 0.79630(11) 0.0392(2) Uani 1 1 d .
H1' H 0.4762 0.3170 0.7215 0.059 Uiso 1 1 calc R
O2' O 0.42267(7) 0.40930(5) 0.41863(13) 0.0443(3) Uani 1 1 d .
H2' H 0.4420 0.4284 0.4910 0.066 Uiso 1 1 calc R

loop_
_atom_site_aniso_label
_atom_site_aniso_U_11
_atom_site_aniso_U_22
_atom_site_aniso_U_33
_atom_site_aniso_U_23
_atom_site_aniso_U_13
_atom_site_aniso_U_12
C1 0.0283(7) 0.0340(7) 0.0338(7) -0.0009(6) -0.0011(6) -0.0072(5)
C2 0.0284(7) 0.0393(8) 0.0335(7) -0.0024(6) -0.0036(6) -0.0057(5)
C3 0.0322(7) 0.0468(8) 0.0309(7) -0.0042(6) -0.0027(6) -0.0118(6)
C4 0.0395(8) 0.0465(8) 0.0360(8) 0.0045(7) -0.0007(6) -0.0161(6)
C5 0.0375(7) 0.0401(8) 0.0457(8) 0.0062(7) -0.0055(7) -0.0066(6)
C6 0.0286(7) 0.0354(8) 0.0439(8) 0.0006(6) -0.0015(6) -0.0047(6)
C7 0.0321(7) 0.0302(7) 0.0542(9) 0.0025(7) 0.0042(7) -0.0011(6)
C8 0.0357(8) 0.0396(8) 0.0624(10) 0.0069(7) -0.0010(7) -0.0010(6)
C9 0.0315(8) 0.0335(8) 0.0906(14) 0.0122(9) 0.0094(8) 0.0039(6)
C10 0.0416(9) 0.0280(7) 0.0880(13) -0.0027(8) 0.0188(9) 0.0000(6)
C11 0.0471(9) 0.0341(8) 0.0659(11) -0.0116(8) 0.0147(8) -0.0053(7)
C12 0.0357(8) 0.0314(7) 0.0565(9) -0.0069(7) 0.0055(7) -0.0035(6)
C13 0.0390(8) 0.0402(8) 0.0433(8) -0.0063(7) 0.0021(7) 0.0004(6)
C14 0.0432(9) 0.0602(10) 0.0413(8) -0.0111(8) 0.0087(7) -0.0147(7)
C15 0.0635(11) 0.0430(9) 0.0790(13) 0.0163(9) 0.0051(10) -0.0017(8)
C16 0.0353(9) 0.0638(12) 0.1229(19) 0.0275(13) 0.0051(11) 0.0090(8)
C17 0.0553(11) 0.0445(10) 0.1273(19) -0.0167(12) 0.0410(13) -0.0009(8)
C18 0.0403(9) 0.0592(10) 0.0567(10) -0.0157(8) 0.0011(8) -0.0044(7)
O1 0.0405(6) 0.0332(5) 0.0403(5) 0.0013(4) 0.0096(4) -0.0035(4)
O2 0.0419(6) 0.0774(9) 0.0669(8) 0.0071(7) -0.0095(6) -0.0004(6)
C1' 0.0267(6) 0.0317(7) 0.0293(6) 0.0005(5) 0.0005(5) -0.0022(5)
C2' 0.0305(7) 0.0358(7) 0.0281(7) -0.0044(5) 0.0003(6) 0.0043(5)
C3' 0.0285(7) 0.0324(7) 0.0353(7) -0.0069(6) -0.0031(5) 0.0040(5)
C4' 0.0302(6) 0.0309(7) 0.0375(7) -0.0019(6) -0.0005(6) -0.0039(5)
C5' 0.0282(6) 0.0316(7) 0.0304(7) -0.0002(6) -0.0008(5) -0.0015(5)
C6' 0.0273(6) 0.0296(7) 0.0277(6) -0.0011(5) -0.0018(5) 0.0005(5)
C7' 0.0294(6) 0.0309(7) 0.0237(6) 0.0012(5) 0.0008(5) -0.0063(5)
C8' 0.0299(6) 0.0338(7) 0.0298(7) 0.0029(5) 0.0005(5) -0.0031(5)
C9' 0.0334(7) 0.0398(8) 0.0288(7) 0.0039(6) -0.0023(6) -0.0094(6)
C10' 0.0417(8) 0.0342(7) 0.0293(7) -0.0011(6) -0.0009(6) -0.0113(6)
C11' 0.0392(8) 0.0329(7) 0.0329(7) -0.0032(6) -0.0007(6) -0.0021(6)
C12' 0.0320(7) 0.0317(7) 0.0283(6) 0.0004(5) 0.0003(6) -0.0037(5)
C13' 0.0484(8) 0.0507(9) 0.0288(7) -0.0053(6) 0.0014(6) -0.0011(7)
C14' 0.0428(8) 0.0446(8) 0.0442(8) -0.0142(7) -0.0012(7) -0.0028(7)
C15' 0.0440(8) 0.0414(8) 0.0325(7) 0.0002(6) 0.0034(6) -0.0115(6)
C16' 0.0436(9) 0.0575(10) 0.0447(9) -0.0006(8) -0.0152(7) -0.0049(7)
C17' 0.0653(10) 0.0461(9) 0.0393(8) -0.0088(7) -0.0116(8) -0.0107(8)
C18' 0.0397(8) 0.0414(8) 0.0479(9) -0.0081(7) -0.0098(7) 0.0050(7)
O1' 0.0460(6) 0.0421(6) 0.0297(5) -0.0002(4) 0.0032(4) -0.0145(5)
O2' 0.0419(6) 0.0425(6) 0.0486(6) -0.0082(5) -0.0118(5) 0.0093(5)

loop_
_atom_type_symbol
_atom_type_description
_atom_type_scat_dispersion_real
_atom_type_scat_dispersion_imag
_atom_type_scat_source
C C 0.0181 0.0091 'International Tables Vol C Tables 4.2.6.8 and 6.1.1.4'
H H 0.0000 0.0000 'International Tables Vol C Tables 4.2.6.8 and 6.1.1.4'
O O 0.0492 0.0322 'International Tables Vol C Tables 4.2.6.8 and 6.1.1.4'

loop_
_geom_angle_atom_site_label_1
_geom_angle_atom_site_label_2
_geom_angle_atom_site_label_3
_geom_angle
O1 C1 C2 116.43(12)
O1 C1 C6 120.50(12)
C2 C1 C6 123.07(13)
C1 C2 C3 117.85(13)
C1 C2 C13 119.55(13)
C3 C2 C13 122.60(14)
C4 C3 C2 119.36(14)
C4 C3 C14 119.54(14)
C2 C3 C14 121.10(15)
C5 C4 C3 122.76(14)
C4 C5 C6 118.52(14)
C4 C5 C15 121.29(15)
C6 C5 C15 120.19(15)
C1 C6 C5 118.39(14)
C1 C6 C7 119.52(13)
C5 C6 C7 122.07(13)
C8 C7 C12 118.50(15)
C8 C7 C6 120.36(15)
C12 C7 C6 121.14(13)
O2 C8 C9 117.47(15)
O2 C8 C7 120.02(15)
C9 C8 C7 122.52(17)
C10 C9 C8 118.15(15)
C10 C9 C16 122.51(18)
C8 C9 C16 119.34(19)
C11 C10 C9 119.60(16)
C11 C10 C17 119.31(19)
C9 C10 C17 121.07(17)
C12 C11 C10 122.53(18)
C11 C12 C7 118.67(15)
C11 C12 C18 120.62(16)
C7 C12 C18 120.70(14)
O1' C1' C6' 121.23(12)
O1' C1' C2' 116.77(12)
C6' C1' C2' 121.99(12)
C3' C2' C1' 118.16(12)
C3' C2' C13' 122.03(12)
C1' C2' C13' 119.78(13)
C4' C3' C2' 119.84(12)
C4' C3' C14' 119.33(13)
C2' C3' C14' 120.83(13)
C3' C4' C5' 122.06(13)
C4' C5' C6' 118.81(12)
C4' C5' C15' 120.91(12)
C6' C5' C15' 120.27(12)
C1' C6' C5' 119.09(12)
C1' C6' C7' 119.99(12)
C5' C6' C7' 120.87(12)
C12' C7' C8' 119.11(12)
C12' C7' C6' 121.65(12)
C8' C7' C6' 119.24(12)
O2' C8' C9' 116.82(12)
O2' C8' C7' 120.72(12)
C9' C8' C7' 122.46(13)
C10' C9' C8' 117.77(13)
C10' C9' C16' 121.92(13)
C8' C9' C16' 120.31(13)
C11' C10' C9' 119.99(13)
C11' C10' C17' 119.36(14)
C9' C10' C17' 120.63(14)
C10' C11' C12' 122.16(13)
C7' C12' C11' 118.41(12)
C7' C12' C18' 121.15(12)
C11' C12' C18' 120.44(13)

loop_
_geom_bond_atom_site_label_1
_geom_bond_atom_site_label_2
_geom_bond_distance
C1 O1 1.3733(17)
C1 C2 1.394(2)
C1 C6 1.400(2)
C2 C3 1.400(2)
C2 C13 1.501(2)
C3 C4 1.391(2)
C3 C14 1.503(2)
C4 C5 1.389(2)
C5 C6 1.404(2)
C5 C15 1.505(2)
C6 C7 1.496(2)
C7 C8 1.398(2)
C7 C12 1.402(2)
C8 O2 1.376(2)
C8 C9 1.398(2)
C9 C10 1.390(3)
C9 C16 1.514(3)
C10 C11 1.388(3)
C10 C17 1.508(2)
C11 C12 1.386(2)
C12 C18 1.504(2)
C1' O1' 1.3677(16)
C1' C6' 1.3966(19)
C1' C2' 1.4028(19)
C2' C3' 1.395(2)
C2' C13' 1.503(2)
C3' C4' 1.389(2)
C3' C14' 1.506(2)
C4' C5' 1.3893(19)
C5' C6' 1.3995(19)
C5' C15' 1.5044(19)
C6' C7' 1.4954(18)
C7' C12' 1.3953(19)
C7' C8' 1.3999(19)
C8' O2' 1.3662(17)
C8' C9' 1.3987(19)
C9' C10' 1.394(2)
C9' C16' 1.500(2)
C10' C11' 1.390(2)
C10' C17' 1.511(2)
C11' C12' 1.3960(19)
C12' C18' 1.497(2)

loop_
_geom_hbond_atom_site_label_D
_geom_hbond_atom_site_label_H
_geom_hbond_atom_site_label_A
_geom_hbond_distance_DH
_geom_hbond_distance_HA
_geom_hbond_distance_DA
_geom_hbond_angle_DHA
O1' H1' O1 0.82 2.14 2.9033(14) 153.8
